data_4324384
loop_
_publ_author_name
'Maria Chondroudi'
'Sebastian C. Peter'
'Christos D. Malliakas'
'Mali Balasubramanian'
'Qing'An Li'
'Mercouri G. Kanatzidis'

_publ_section_title
;
 Yb3AuGe2In3: An Ordered Variant of the YbAuIn Structure Exhibiting
 Mixed-Valent Yb Behavior
;
_journal_name_full 'Inorganic Chemistry'
_journal_page_first 1184
_journal_page_last 1193
_journal_paper_doi 10.1021/ic100975x
_journal_volume 50
_journal_year 2011
_chemical_formula_sum 'Au3 In3 Yb3'
_chemical_formula_weight 1454.48
_chemical_name_systematic
; 
 ? 
;
_space_group_IT_number 189
_symmetry_cell_setting hexagonal
_symmetry_space_group_name_Hall 'P -6 -2'
_symmetry_space_group_name_H-M 'P -6 2 m'
_atom_sites_solution_hydrogens geom
_atom_sites_solution_primary direct
_atom_sites_solution_secondary difmap
_audit_creation_method SHELXL-97
_cell_angle_alpha 90.00
_cell_angle_beta 90.00
_cell_angle_gamma 120.00
_cell_formula_units_Z 1
_cell_length_a 7.7127(11)
_cell_length_b 7.7127(11)
_cell_length_c 4.0294(8)
_cell_measurement_temperature 293(2)
_cell_volume 207.58(6)
_computing_structure_refinement 'SHELXL-97 (Sheldrick, 1997)'
_computing_structure_solution 'SHELXS-97 (Sheldrick, 1990)'
_diffrn_ambient_temperature 293(2)
_diffrn_measured_fraction_theta_full 0.995
_diffrn_measured_fraction_theta_max 0.995
_diffrn_radiation_monochromator graphite
_diffrn_radiation_source 'fine-focus sealed tube'
_diffrn_radiation_type MoK\a
_diffrn_radiation_wavelength 0.71073
_diffrn_reflns_av_R_equivalents 0.1339
_diffrn_reflns_av_sigmaI/netI 0.0534
_diffrn_reflns_limit_h_max 12
_diffrn_reflns_limit_h_min -12
_diffrn_reflns_limit_k_max 12
_diffrn_reflns_limit_k_min -12
_diffrn_reflns_limit_l_max 6
_diffrn_reflns_limit_l_min -5
_diffrn_reflns_number 2949
_diffrn_reflns_theta_full 34.27
_diffrn_reflns_theta_max 34.27
_diffrn_reflns_theta_min 5.06
_exptl_absorpt_coefficient_mu 94.272
_exptl_crystal_density_diffrn 11.635
_exptl_crystal_F_000 594
_refine_diff_density_max 4.004
_refine_diff_density_min -2.994
_refine_diff_density_rms 0.705
_refine_ls_abs_structure_details 'Flack H D (1983), Acta Cryst. A39, 876-881'
_refine_ls_abs_structure_Flack 0.00
_refine_ls_extinction_coef 0.0037(9)
_refine_ls_extinction_expression Fc^*^=kFc[1+0.001xFc^2^\l^3^/sin(2\q)]^-1/4^
_refine_ls_extinction_method SHELXL
_refine_ls_goodness_of_fit_ref 1.192
_refine_ls_hydrogen_treatment mixed
_refine_ls_matrix_type full
_refine_ls_number_parameters 14
_refine_ls_number_reflns 363
_refine_ls_number_restraints 0
_refine_ls_restrained_S_all 1.192
_refine_ls_R_factor_all 0.0432
_refine_ls_R_factor_gt 0.0418
_refine_ls_shift/su_max 0.000
_refine_ls_shift/su_mean 0.000
_refine_ls_structure_factor_coef Fsqd
_refine_ls_weighting_details 'calc w=1/[\s^2^(Fo^2^)+(0.0380P)^2^+13.5582P] where P=(Fo^2^+2Fc^2^)/3'
_refine_ls_weighting_scheme calc
_refine_ls_wR_factor_gt 0.1039
_refine_ls_wR_factor_ref 0.1046
_reflns_number_gt 356
_reflns_number_total 363
_reflns_threshold_expression >2sigma(I)
_cod_data_source_file ic100975x_si_001_2.cif
_cod_data_source_block 31522dt
_cod_database_code 4324384

loop_
_symmetry_equiv_pos_as_xyz
'x, y, z'
'-y, x-y, z'
'-x+y, -x, z'
'x, y, -z'
'-y, x-y, -z'
'-x+y, -x, -z'
'y, x, -z'
'x-y, -y, -z'
'-x, -x+y, -z'
'y, x, z'
'x-y, -y, z'
'-x, -x+y, z'

loop_
_atom_site_label
_atom_site_type_symbol
_atom_site_fract_x
_atom_site_fract_y
_atom_site_fract_z
_atom_site_U_iso_or_equiv
_atom_site_adp_type
_atom_site_occupancy
_atom_site_symmetry_multiplicity
_atom_site_calc_flag
_atom_site_refinement_flags
Yb Yb 0.40685(19) 0.0000 0.5000 0.0109(3) Uani 1 4 d S
Au1 Au 0.0000 0.0000 0.5000 0.0123(4) Uani 1 12 d S
Au2 Au 0.3333 -0.3333 0.0000 0.0110(3) Uani 1 6 d S
In In 0.7416(3) 0.0000 0.0000 0.0096(4) Uani 1 4 d S

loop_
_atom_site_aniso_label
_atom_site_aniso_U_11
_atom_site_aniso_U_22
_atom_site_aniso_U_33
_atom_site_aniso_U_23
_atom_site_aniso_U_13
_atom_site_aniso_U_12
Yb 0.0088(4) 0.0097(5) 0.0146(6) 0.000 0.000 0.0048(2)
Au1 0.0108(5) 0.0108(5) 0.0152(9) 0.000 0.000 0.0054(2)
Au2 0.0087(4) 0.0087(4) 0.0158(6) 0.000 0.000 0.00433(18)
In 0.0072(6) 0.0070(7) 0.0145(9) 0.000 0.000 0.0035(4)

loop_
_atom_type_symbol
_atom_type_description
_atom_type_scat_dispersion_real
_atom_type_scat_dispersion_imag
_atom_type_scat_source
In In -0.7276 1.3100 'International Tables Vol C Tables 4.2.6.8 and 6.1.1.4'
Yb Yb -0.3850 5.5486 'International Tables Vol C Tables 4.2.6.8 and 6.1.1.4'
Au Au -2.0133 8.8022 'International Tables Vol C Tables 4.2.6.8 and 6.1.1.4'

loop_
_geom_angle_atom_site_label_1
_geom_angle_atom_site_label_2
_geom_angle_atom_site_label_3
_geom_angle
_geom_angle_site_symmetry_1
_geom_angle_site_symmetry_3
Au2 Yb Au2 81.468(18) 7_656 7_655
Au2 Yb Au2 153.09(5) 7_656 .
Au2 Yb Au2 92.297(18) 7_655 .
Au2 Yb Au2 92.297(18) 7_656 1_556
Au2 Yb Au2 153.09(5) 7_655 1_556
Au2 Yb Au2 81.468(17) . 1_556
Au2 Yb Au1 103.46(3) 7_656 .
Au2 Yb Au1 103.46(3) 7_655 .
Au2 Yb Au1 103.46(3) . .
Au2 Yb Au1 103.46(3) 1_556 .
Au2 Yb In 102.59(4) 7_656 .
Au2 Yb In 54.204(19) 7_655 .
Au2 Yb In 54.204(19) . .
Au2 Yb In 102.59(4) 1_556 .
Au1 Yb In 142.03(3) . .
Au2 Yb In 54.20(2) 7_656 1_556
Au2 Yb In 102.59(4) 7_655 1_556
Au2 Yb In 102.59(4) . 1_556
Au2 Yb In 54.20(2) 1_556 1_556
Au1 Yb In 142.03(3) . 1_556
In Yb In 75.93(6) . 1_556
Au2 Yb In 153.75(6) 7_656 2_545
Au2 Yb In 97.22(3) 7_655 2_545
Au2 Yb In 52.80(3) . 2_545
Au2 Yb In 99.60(3) 1_556 2_545
Au1 Yb In 51.09(3) . 2_545
In Yb In 97.56(4) . 2_545
In Yb In 149.17(4) 1_556 2_545
Au2 Yb In 97.22(3) 7_656 2_546
Au2 Yb In 153.75(6) 7_655 2_546
Au2 Yb In 99.60(3) . 2_546
Au2 Yb In 52.81(3) 1_556 2_546
Au1 Yb In 51.09(3) . 2_546
In Yb In 149.17(4) . 2_546
In Yb In 97.56(4) 1_556 2_546
In Yb In 72.45(3) 2_545 2_546
Au2 Yb In 52.81(3) 7_656 3_666
Au2 Yb In 99.60(3) 7_655 3_666
Au2 Yb In 153.74(6) . 3_666
Au2 Yb In 97.22(3) 1_556 3_666
Au1 Yb In 51.09(3) . 3_666
In Yb In 149.17(4) . 3_666
In Yb In 97.56(4) 1_556 3_666
In Yb In 102.18(7) 2_545 3_666
In Yb In 60.83(7) 2_546 3_666
Au2 Yb In 99.60(3) 7_656 3_665
Au2 Yb In 52.81(3) 7_655 3_665
Au2 Yb In 97.22(3) . 3_665
Au2 Yb In 153.75(6) 1_556 3_665
Au1 Yb In 51.09(3) . 3_665
In Yb In 97.56(4) . 3_665
In Yb In 149.17(4) 1_556 3_665
In Yb In 60.83(7) 2_545 3_665
In Yb In 102.18(7) 2_546 3_665
In Yb In 72.45(3) 3_666 3_665
Au2 Yb Yb 130.734(9) 7_656 1_554
Au2 Yb Yb 49.266(9) 7_655 1_554
Au2 Yb Yb 49.266(9) . 1_554
Au2 Yb Yb 130.734(9) 1_556 1_554
Au1 Yb Yb 90.0 . 1_554
In Yb Yb 52.03(3) . 1_554
In Yb Yb 127.97(3) 1_556 1_554
In Yb Yb 53.777(13) 2_545 1_554
In Yb Yb 126.223(13) 2_546 1_554
In Yb Yb 126.223(13) 3_666 1_554
In Yb Yb 53.777(13) 3_665 1_554
In Au1 In 138.82(2) 3_666 1_455
In Au1 In 90.62(6) 3_666 3_665
In Au1 In 75.04(5) 1_455 3_665
In Au1 In 75.04(5) 3_666 1_456
In Au1 In 90.62(6) 1_455 1_456
In Au1 In 138.82(2) 3_665 1_456
In Au1 In 138.83(2) 3_666 2_545
In Au1 In 75.04(5) 1_455 2_545
In Au1 In 75.04(5) 3_665 2_545
In Au1 In 138.83(2) 1_456 2_545
In Au1 In 75.04(5) 3_666 2_546
In Au1 In 138.83(2) 1_455 2_546
In Au1 In 138.83(2) 3_665 2_546
In Au1 In 75.04(5) 1_456 2_546
In Au1 In 90.62(6) 2_545 2_546
In Au1 Yb 134.69(3) 3_666 3
In Au1 Yb 69.413(12) 1_455 3
In Au1 Yb 134.69(3) 3_665 3
In Au1 Yb 69.413(12) 1_456 3
In Au1 Yb 69.413(12) 2_545 3
In Au1 Yb 69.413(12) 2_546 3
In Au1 Yb 69.413(12) 3_666 .
In Au1 Yb 134.69(3) 1_455 .
In Au1 Yb 69.413(12) 3_665 .
In Au1 Yb 134.69(3) 1_456 .
In Au1 Yb 69.413(12) 2_545 .
In Au1 Yb 69.413(12) 2_546 .
Yb Au1 Yb 120.0 3 .
In Au1 Yb 69.412(12) 3_666 2
In Au1 Yb 69.412(12) 1_455 2
In Au1 Yb 69.412(12) 3_665 2
In Au1 Yb 69.412(12) 1_456 2
In Au1 Yb 134.69(3) 2_545 2
In Au1 Yb 134.69(3) 2_546 2
Yb Au1 Yb 120.0 3 2
Yb Au1 Yb 120.0 . 2
In Au2 In 119.999(1) 2_545 3_655
In Au2 In 120.0 2_545 .
In Au2 In 120.0 3_655 .
In Au2 Yb 66.19(3) 2_545 2_544
In Au2 Yb 69.30(3) 3_655 2_544
In Au2 Yb 139.217(9) . 2_544
In Au2 Yb 139.217(10) 2_545 3_655
In Au2 Yb 66.19(3) 3_655 3_655
In Au2 Yb 69.30(3) . 3_655
Yb Au2 Yb 135.473(6) 2_544 3_655
In Au2 Yb 139.217(10) 2_545 3_654
In Au2 Yb 66.19(3) 3_655 3_654
In Au2 Yb 69.30(3) . 3_654
Yb Au2 Yb 82.026(13) 2_544 3_654
Yb Au2 Yb 81.468(18) 3_655 3_654
In Au2 Yb 66.19(3) 2_545 2_545
In Au2 Yb 69.30(3) 3_655 2_545
In Au2 Yb 139.217(10) . 2_545
Yb Au2 Yb 81.468(18) 2_544 2_545
Yb Au2 Yb 82.026(13) 3_655 2_545
Yb Au2 Yb 135.473(6) 3_654 2_545
In Au2 Yb 69.30(3) 2_545 .
In Au2 Yb 139.218(10) 3_655 .
In Au2 Yb 66.19(3) . .
Yb Au2 Yb 135.472(6) 2_544 .
Yb Au2 Yb 82.025(13) 3_655 .
Yb Au2 Yb 135.472(6) 3_654 .
Yb Au2 Yb 82.026(13) 2_545 .
In Au2 Yb 69.30(3) 2_545 1_554
In Au2 Yb 139.218(10) 3_655 1_554
In Au2 Yb 66.19(3) . 1_554
Yb Au2 Yb 82.026(13) 2_544 1_554
Yb Au2 Yb 135.472(6) 3_655 1_554
Yb Au2 Yb 82.026(13) 3_654 1_554
Yb Au2 Yb 135.472(6) 2_545 1_554
Yb Au2 Yb 81.468(18) . 1_554
Au1 In Au1 90.62(6) 1_655 1_654
Au1 In Au2 116.831(5) 1_655 7_655
Au1 In Au2 116.831(6) 1_654 7_655
Au1 In Au2 116.831(5) 1_655 .
Au1 In Au2 116.831(5) 1_654 .
Au2 In Au2 100.15(7) 7_655 .
Au1 In Yb 96.72(2) 1_655 .
Au1 In Yb 172.66(6) 1_654 .
Au2 In Yb 59.60(3) 7_655 .
Au2 In Yb 59.60(3) . .
Au1 In Yb 172.66(6) 1_655 1_554
Au1 In Yb 96.72(2) 1_654 1_554
Au2 In Yb 59.60(3) 7_655 1_554
Au2 In Yb 59.60(3) . 1_554
Yb In Yb 75.93(6) . 1_554
Au1 In Yb 109.43(5) 1_655 3_654
Au1 In Yb 59.50(3) 1_654 3_654
Au2 In Yb 133.71(5) 7_655 3_654
Au2 In Yb 57.90(2) . 3_654
Yb In Yb 117.49(4) . 3_654
Yb In Yb 74.60(2) 1_554 3_654
Au1 In Yb 59.50(3) 1_655 3_655
Au1 In Yb 109.43(5) 1_654 3_655
Au2 In Yb 133.71(5) 7_655 3_655
Au2 In Yb 57.90(2) . 3_655
Yb In Yb 74.60(3) . 3_655
Yb In Yb 117.49(4) 1_554 3_655
Yb In Yb 72.45(3) 3_654 3_655
Au1 In Yb 59.50(3) 1_655 2_655
Au1 In Yb 109.43(5) 1_654 2_655
Au2 In Yb 57.90(2) 7_655 2_655
Au2 In Yb 133.72(5) . 2_655
Yb In Yb 74.60(2) . 2_655
Yb In Yb 117.49(4) 1_554 2_655
Yb In Yb 165.71(8) 3_654 2_655
Yb In Yb 105.70(3) 3_655 2_655
Au1 In Yb 109.43(5) 1_655 2_654
Au1 In Yb 59.50(3) 1_654 2_654
Au2 In Yb 57.90(2) 7_655 2_654
Au2 In Yb 133.72(5) . 2_654
Yb In Yb 117.49(4) . 2_654
Yb In Yb 74.60(2) 1_554 2_654
Yb In Yb 105.70(3) 3_654 2_654
Yb In Yb 165.71(8) 3_655 2_654
Yb In Yb 72.45(3) 2_655 2_654

loop_
_geom_bond_atom_site_label_1
_geom_bond_atom_site_label_2
_geom_bond_distance
_geom_bond_site_symmetry_2
Yb Au2 3.0874(5) 7_656
Yb Au2 3.0874(5) 7_655
Yb Au2 3.0874(5) .
Yb Au2 3.0874(5) 1_556
Yb Au1 3.1379(15) .
Yb In 3.275(2) .
Yb In 3.275(2) 1_556
Yb In 3.4094(10) 2_545
Yb In 3.4094(10) 2_546
Yb In 3.4094(10) 3_666
Yb In 3.4094(10) 3_665
Yb Yb 4.0294(8) 1_554
Au1 In 2.8339(16) 3_666
Au1 In 2.8339(16) 1_455
Au1 In 2.8339(16) 3_665
Au1 In 2.8339(16) 1_456
Au1 In 2.8339(16) 2_545
Au1 In 2.8339(16) 2_546
Au1 Yb 3.1379(15) 3
Au1 Yb 3.1380(15) 2
Au2 In 2.9033(15) 2_545
Au2 In 2.9033(15) 3_655
Au2 In 2.9033(15) .
Au2 Yb 3.0874(5) 2_544
Au2 Yb 3.0874(5) 3_655
Au2 Yb 3.0874(5) 3_654
Au2 Yb 3.0874(5) 2_545
Au2 Yb 3.0875(5) 1_554
In Au1 2.8339(16) 1_655
In Au1 2.8339(16) 1_654
In Au2 2.9033(15) 7_655
In Yb 3.275(2) 1_554
In Yb 3.4093(10) 3_654
In Yb 3.4093(10) 3_655
In Yb 3.4094(10) 2_655
In Yb 3.4094(10) 2_654
